data_7161101
loop_
_publ_author_name
'Mart&#xed;n-Acosta, Pedro'
'Bratukhin, Maksim'
'Est&#xe9;vez-Braun, Ana'

_publ_section_title
;
 Alcohol-mediated isocyanide domino reactions toward the synthesis of
 2-aminofuronaphthoquinones.
;
_journal_issue 17
_journal_name_full 'Organic &amp; biomolecular chemistry'
_journal_page_first 3709
_journal_page_last 3720
_journal_paper_doi 10.1039/d5ob02014j
_journal_volume 24
_journal_year 2026
_chemical_formula_moiety 'C18 H19 N O4'
_chemical_formula_sum 'C18 H19 N O4'
_chemical_formula_weight 313.34
_space_group_crystal_system trigonal
_space_group_IT_number 148
_space_group_name_Hall '-R 3'
_space_group_name_H-M_alt 'R -3 :H'
_atom_sites_solution_hydrogens geom
_atom_sites_solution_primary dual
_audit_creation_date 2021-07-30
_audit_creation_method
;
Olex2 1.3
(compiled 2020.11.12 svn.r5f609507 for OlexSys, GUI svn.r6272)
;
_audit_update_record
;
2021-07-30 deposited with the CCDC.	2026-04-06 downloaded from the CCDC.
;
_cell_angle_alpha 90
_cell_angle_beta 90
_cell_angle_gamma 120
_cell_formula_units_Z 18
_cell_length_a 35.7051(19)
_cell_length_b 35.7051(19)
_cell_length_c 6.9742(5)
_cell_measurement_reflns_used 1377
_cell_measurement_temperature 298(2)
_cell_measurement_theta_max 61.8800
_cell_measurement_theta_min 8.5790
_cell_volume 7699.9(8)
_computing_cell_refinement 'CrysAlisPro 1.171.39.33c (Rigaku OD, 2017)'
_computing_data_collection 'CrysAlisPro 1.171.39.33c (Rigaku OD, 2017)'
_computing_data_reduction 'CrysAlisPro 1.171.39.33c (Rigaku OD, 2017)'
_computing_molecular_graphics 'Olex2 1.3 (Dolomanov et al., 2009)'
_computing_publication_material 'Olex2 1.3 (Dolomanov et al., 2009)'
_computing_structure_refinement 'SHELXL 2018/3 (Sheldrick, 2015)'
_computing_structure_solution 'SHELXT 2018/2 (Sheldrick, 2018)'
_diffrn_ambient_temperature 298(2)
_diffrn_detector 'CCD plate'
_diffrn_detector_area_resol_mean 5.2977
_diffrn_detector_type Atlas
_diffrn_measured_fraction_theta_full 0.980
_diffrn_measured_fraction_theta_max 0.980
_diffrn_measurement_details
;
List of Runs (angles in degrees, time in seconds):

  # Type    Start    End  Width  t~exp~   \w     \q     \k     \f   Frames
#--------------------------------------------------------------------------
  1  \w     20.00  74.00   1.00   30.00    --    0.00  19.00-180.00   54
  2  \w      9.00  78.00   1.00  150.00    --   83.48 -30.00 -90.00   69
  3  \w      2.00  84.00   1.00  150.00    --   83.48   0.00-180.00   82
  4  \w    119.00 163.00   1.00  150.00    --   83.48   0.00-180.00   44
  5  \w    108.00 153.00   1.00  150.00    --   83.48 125.00  30.00   45
;
_diffrn_measurement_device 'four-circle diffractometer'
_diffrn_measurement_device_type 'SuperNova, Dual, Cu at home/near, Atlas'
_diffrn_measurement_method '\w scans'
_diffrn_orient_matrix_type 'CrysAlisPro convention (1999,Acta A55,543-557)'
_diffrn_orient_matrix_UB_11 0.0176332000
_diffrn_orient_matrix_UB_12 0.0326472000
_diffrn_orient_matrix_UB_13 -0.1669111000
_diffrn_orient_matrix_UB_21 0.0407205000
_diffrn_orient_matrix_UB_22 -0.0044746000
_diffrn_orient_matrix_UB_23 -0.0082515000
_diffrn_orient_matrix_UB_31 -0.0226470000
_diffrn_orient_matrix_UB_32 -0.0373715000
_diffrn_orient_matrix_UB_33 -0.1443330000
_diffrn_radiation_monochromator mirror
_diffrn_radiation_probe x-ray
_diffrn_radiation_type CuK\a
_diffrn_radiation_wavelength 1.54184
_diffrn_reflns_av_R_equivalents 0.0173
_diffrn_reflns_av_unetI/netI 0.0246
_diffrn_reflns_Laue_measured_fraction_full 0.980
_diffrn_reflns_Laue_measured_fraction_max 0.980
_diffrn_reflns_limit_h_max 16
_diffrn_reflns_limit_h_min -40
_diffrn_reflns_limit_k_max 36
_diffrn_reflns_limit_k_min -17
_diffrn_reflns_limit_l_max 6
_diffrn_reflns_limit_l_min -7
_diffrn_reflns_number 4797
_diffrn_reflns_point_group_measured_fraction_full 0.980
_diffrn_reflns_point_group_measured_fraction_max 0.980
_diffrn_reflns_theta_full 62.043
_diffrn_reflns_theta_max 62.043
_diffrn_reflns_theta_min 4.289
_diffrn_source 'micro-focus sealed X-ray tube'
_diffrn_source_type 'SuperNova (Cu) X-ray Source'
_exptl_absorpt_coefficient_mu 0.706
_exptl_absorpt_correction_T_max 1.000
_exptl_absorpt_correction_T_min 0.961
_exptl_absorpt_correction_type gaussian
_exptl_absorpt_process_details
;
CrysAlisPro 1.171.39.33c (Rigaku Oxford Diffraction, 2017)
Numerical absorption correction based on gaussian integration over
			a multifaceted crystal model
Empirical absorption correction using spherical harmonics,
 implemented in SCALE3 ABSPACK scaling algorithm.
;
_exptl_crystal_colour brown
_exptl_crystal_colour_primary brown
_exptl_crystal_density_diffrn 1.216
_exptl_crystal_description block
_exptl_crystal_F_000 2988
_exptl_crystal_size_max 0.072
_exptl_crystal_size_mid 0.057
_exptl_crystal_size_min 0.05
_refine_diff_density_max 0.158
_refine_diff_density_min -0.225
_refine_diff_density_rms 0.036
_refine_ls_extinction_method none
_refine_ls_goodness_of_fit_ref 1.025
_refine_ls_hydrogen_treatment constr
_refine_ls_matrix_type full
_refine_ls_number_parameters 213
_refine_ls_number_reflns 2628
_refine_ls_number_restraints 0
_refine_ls_restrained_S_all 1.025
_refine_ls_R_factor_all 0.0563
_refine_ls_R_factor_gt 0.0440
_refine_ls_shift/su_max 0.001
_refine_ls_shift/su_mean 0.000
_refine_ls_structure_factor_coef Fsqd
_refine_ls_weighting_details 'w=1/[\s^2^(Fo^2^)+(0.0669P)^2^+4.0399P] where P=(Fo^2^+2Fc^2^)/3'
_refine_ls_weighting_scheme calc
_refine_ls_wR_factor_gt 0.1149
_refine_ls_wR_factor_ref 0.1259
_reflns_Friedel_coverage 0.000
_reflns_number_gt 2117
_reflns_number_total 2628
_reflns_threshold_expression 'I > 2\s(I)'
_cod_data_source_file d5ob02014j2.cif
_cod_data_source_block pma_compa
_cod_depositor_comments 'Adding full bibliography for 7161101.cif.'
_cod_original_cell_volume 7699.9(10)
_cod_original_sg_symbol_H-M 'R -3'
_cod_database_code 7161101
_shelx_shelxl_version_number 2018/3
_chemical_oxdiff_formula 'C18 H19 O4 N1'
_shelx_space_group_comment
;
The symmetry employed for this shelxl refinement is uniquely defined
by the following loop, which should always be used as a source of
symmetry information in preference to the above space-group names.
They are only intended as comments.
;
_shelx_estimated_absorpt_t_max 0.966
_shelx_estimated_absorpt_t_min 0.951
_reflns_odcompleteness_completeness 99.84
_reflns_odcompleteness_iscentric 1
_reflns_odcompleteness_theta 58.86
_olex2_refinement_description
;
1. Fixed Uiso
 At 1.2 times of:
  All C(H) groups, All N(H) groups
 At 1.5 times of:
  All C(H,H,H) groups
2.a Aromatic/amide H refined with riding coordinates:
 N1(H1), C4(H4), C7(H7), C6(H6)
2.b Idealised Me refined as rotating group:
 C14(H14A,H14B,H14C), C16(H16A,H16B,H16C), C13(H13A,H13B,H13C), C17(H17A,H17B,
 H17C), C18(H18A,H18B,H18C)
;
_smtbx_masks_void_probe_radius 1.2
_smtbx_masks_void_truncation_radius 1.2
_olex2_submission_special_instructions 'No special instructions were received'
_oxdiff_exptl_absorpt_empirical_details
;
Empirical correction (ABSPACK) includes:
- Absorption correction using spherical harmonics
- Frame scaling
;
_oxdiff_exptl_absorpt_empirical_full_max 1.183
_oxdiff_exptl_absorpt_empirical_full_min 0.736

loop_
_space_group_symop_operation_xyz
'x, y, z'
'-y, x-y, z'
'-x+y, -x, z'
'x+2/3, y+1/3, z+1/3'
'-y+2/3, x-y+1/3, z+1/3'
'-x+y+2/3, -x+1/3, z+1/3'
'x+1/3, y+2/3, z+2/3'
'-y+1/3, x-y+2/3, z+2/3'
'-x+y+1/3, -x+2/3, z+2/3'
'-x, -y, -z'
'y, -x+y, -z'
'x-y, x, -z'
'-x+2/3, -y+1/3, -z+1/3'
'y+2/3, -x+y+1/3, -z+1/3'
'x-y+2/3, x+1/3, -z+1/3'
'-x+1/3, -y+2/3, -z+2/3'
'y+1/3, -x+y+2/3, -z+2/3'
'x-y+1/3, x+2/3, -z+2/3'

loop_
_atom_site_label
_atom_site_type_symbol
_atom_site_fract_x
_atom_site_fract_y
_atom_site_fract_z
_atom_site_U_iso_or_equiv
_atom_site_adp_type
_atom_site_occupancy
_atom_site_site_symmetry_order
_atom_site_calc_flag
_atom_site_refinement_flags_posn
_atom_site_refinement_flags_adp
_atom_site_refinement_flags_occupancy
_atom_site_disorder_assembly
_atom_site_disorder_group
O1 O 0.74408(4) 0.55451(4) 0.45974(19) 0.0509(4) Uani 1 1 d . . . . .
O2 O 0.83284(4) 0.57969(4) 0.3883(2) 0.0636(4) Uani 1 1 d . . . . .
O3 O 0.77896(5) 0.69724(5) 0.4385(2) 0.0657(4) Uani 1 1 d . . . . .
O4 O 0.96728(4) 0.72234(5) 0.3391(2) 0.0690(4) Uani 1 1 d . . . . .
N1 N 0.67029(5) 0.52027(5) 0.5195(3) 0.0604(5) Uani 1 1 d . . . . .
H1 H 0.647856 0.522610 0.541688 0.072 Uiso 1 1 calc R U . . .
C10 C 0.76188(6) 0.62430(6) 0.4537(2) 0.0427(4) Uani 1 1 d . . . . .
C3 C 0.85220(6) 0.65432(6) 0.4000(2) 0.0416(4) Uani 1 1 d . . . . .
C8 C 0.83807(6) 0.68458(6) 0.4157(2) 0.0433(4) Uani 1 1 d . . . . .
C1 C 0.77768(6) 0.59647(6) 0.4412(3) 0.0440(4) Uani 1 1 d . . . . .
C2 C 0.82103(6) 0.60650(6) 0.4088(3) 0.0449(4) Uani 1 1 d . . . . .
C9 C 0.79147(6) 0.67109(6) 0.4372(2) 0.0453(4) Uani 1 1 d . . . . .
C4 C 0.89551(6) 0.66847(6) 0.3748(2) 0.0485(5) Uani 1 1 d . . . . .
H4 H 0.904735 0.648386 0.363775 0.058 Uiso 1 1 calc R U . . .
C12 C 0.70774(6) 0.55750(6) 0.4869(3) 0.0482(5) Uani 1 1 d . . . . .
C11 C 0.71660(6) 0.59977(6) 0.4816(2) 0.0467(4) Uani 1 1 d . . . . .
C5 C 0.92568(6) 0.71246(6) 0.3656(3) 0.0508(5) Uani 1 1 d . . . . .
C7 C 0.86869(6) 0.72822(6) 0.4078(3) 0.0526(5) Uani 1 1 d . . . . .
H7 H 0.859730 0.748497 0.419683 0.063 Uiso 1 1 calc R U . . .
C6 C 0.91209(7) 0.74238(7) 0.3829(3) 0.0572(5) Uani 1 1 d . . . . .
H6 H 0.932038 0.771818 0.377802 0.069 Uiso 1 1 calc R U . . .
C15 C 0.66377(6) 0.47620(7) 0.5212(3) 0.0609(5) Uani 1 1 d . . . . .
C14 C 0.68493(7) 0.61502(7) 0.5039(3) 0.0626(6) Uani 1 1 d . . . . .
H14A H 0.695564 0.637938 0.596710 0.094 Uiso 1 1 calc R U . . .
H14B H 0.657728 0.591487 0.546555 0.094 Uiso 1 1 calc R U . . .
H14C H 0.681068 0.625478 0.382972 0.094 Uiso 1 1 calc R U . . .
C16 C 0.61775(7) 0.44688(8) 0.5937(4) 0.0820(8) Uani 1 1 d . . . . .
H16A H 0.615036 0.455497 0.720980 0.123 Uiso 1 1 calc R U . . .
H16B H 0.611615 0.417462 0.595633 0.123 Uiso 1 1 calc R U . . .
H16C H 0.597681 0.449267 0.510151 0.123 Uiso 1 1 calc R U . . .
C13 C 0.99988(7) 0.76650(8) 0.3251(3) 0.0802(8) Uani 1 1 d . . . . .
H13A H 0.993581 0.779645 0.219268 0.120 Uiso 1 1 calc R U . . .
H13B H 1.027426 0.768502 0.305086 0.120 Uiso 1 1 calc R U . . .
H13C H 1.000684 0.781215 0.441602 0.120 Uiso 1 1 calc R U . . .
C17 C 0.69522(8) 0.47310(9) 0.6589(5) 0.0986(10) Uani 1 1 d . . . . .
H17A H 0.724070 0.489421 0.609011 0.148 Uiso 1 1 calc R U . . .
H17B H 0.687600 0.443369 0.673041 0.148 Uiso 1 1 calc R U . . .
H17C H 0.693807 0.484547 0.781540 0.148 Uiso 1 1 calc R U . . .
C18 C 0.66783(10) 0.46336(10) 0.3187(5) 0.1048(10) Uani 1 1 d . . . . .
H18A H 0.646665 0.464647 0.238364 0.157 Uiso 1 1 calc R U . . .
H18B H 0.663127 0.434437 0.318788 0.157 Uiso 1 1 calc R U . . .
H18C H 0.696264 0.482871 0.270538 0.157 Uiso 1 1 calc R U . . .

loop_
_atom_site_aniso_label
_atom_site_aniso_U_11
_atom_site_aniso_U_22
_atom_site_aniso_U_33
_atom_site_aniso_U_23
_atom_site_aniso_U_13
_atom_site_aniso_U_12
O1 0.0391(7) 0.0449(7) 0.0676(9) -0.0028(6) -0.0054(6) 0.0203(6)
O2 0.0512(8) 0.0504(8) 0.0989(11) -0.0072(7) -0.0074(7) 0.0327(7)
O3 0.0694(10) 0.0586(9) 0.0857(11) -0.0029(7) 0.0011(7) 0.0444(8)
O4 0.0428(8) 0.0776(10) 0.0697(10) 0.0075(7) 0.0017(6) 0.0175(8)
N1 0.0404(9) 0.0558(10) 0.0843(12) 0.0045(9) 0.0026(8) 0.0235(8)
C10 0.0451(10) 0.0501(10) 0.0377(9) -0.0034(7) -0.0054(7) 0.0272(9)
C3 0.0437(10) 0.0463(10) 0.0367(9) -0.0018(7) -0.0066(7) 0.0239(8)
C8 0.0487(11) 0.0456(10) 0.0359(9) -0.0020(7) -0.0052(7) 0.0239(9)
C1 0.0402(10) 0.0420(10) 0.0490(10) -0.0032(8) -0.0065(8) 0.0199(8)
C2 0.0438(10) 0.0470(10) 0.0485(10) -0.0051(8) -0.0080(8) 0.0262(9)
C9 0.0536(11) 0.0501(11) 0.0393(10) -0.0034(8) -0.0047(8) 0.0312(9)
C4 0.0459(11) 0.0554(11) 0.0463(11) -0.0006(8) -0.0053(8) 0.0269(9)
C12 0.0392(10) 0.0550(12) 0.0510(11) -0.0009(8) -0.0045(8) 0.0240(9)
C11 0.0444(10) 0.0570(11) 0.0431(10) -0.0015(8) -0.0047(8) 0.0286(9)
C5 0.0434(11) 0.0602(12) 0.0402(10) 0.0020(8) -0.0041(8) 0.0194(9)
C7 0.0622(13) 0.0453(11) 0.0495(11) 0.0010(8) -0.0027(9) 0.0264(10)
C6 0.0561(12) 0.0464(11) 0.0538(12) 0.0030(9) -0.0045(9) 0.0142(10)
C15 0.0432(11) 0.0493(12) 0.0852(15) -0.0003(10) -0.0022(10) 0.0195(9)
C14 0.0538(12) 0.0739(14) 0.0718(14) 0.0017(11) 0.0021(10) 0.0406(11)
C16 0.0526(13) 0.0630(14) 0.119(2) 0.0176(14) 0.0067(13) 0.0203(12)
C13 0.0487(13) 0.0880(18) 0.0719(15) 0.0076(13) -0.0021(11) 0.0101(12)
C17 0.0667(16) 0.0706(17) 0.155(3) 0.0263(17) -0.0191(16) 0.0319(13)
C18 0.0851(19) 0.0867(19) 0.125(2) -0.0295(17) 0.0166(17) 0.0302(16)

loop_
_atom_type_symbol
_atom_type_description
_atom_type_scat_dispersion_real
_atom_type_scat_dispersion_imag
_atom_type_scat_source
C C 0.0181 0.0091 'International Tables Vol C Tables 4.2.6.8 and 6.1.1.4'
H H 0.0000 0.0000 'International Tables Vol C Tables 4.2.6.8 and 6.1.1.4'
N N 0.0311 0.0180 'International Tables Vol C Tables 4.2.6.8 and 6.1.1.4'
O O 0.0492 0.0322 'International Tables Vol C Tables 4.2.6.8 and 6.1.1.4'

loop_
_exptl_crystal_face_index_h
_exptl_crystal_face_index_k
_exptl_crystal_face_index_l
_exptl_crystal_face_perp_dist
-1 -5 0 0.0249
1 5 0 0.0249
0 1 2 0.0327
0 -1 -2 0.0327
-5 3 0 0.0287
5 -3 0 0.0287
4 -5 0 0.0226
-5 -2 0 0.0266
-3 5 0 0.0307

loop_
_geom_angle_atom_site_label_1
_geom_angle_atom_site_label_2
_geom_angle_atom_site_label_3
_geom_angle
_geom_angle_site_symmetry_1
_geom_angle_site_symmetry_3
_geom_angle_publ_flag
C12 O1 C1 105.82(13) . . ?
C5 O4 C13 118.77(19) . . ?
C12 N1 H1 116.5 . . ?
C12 N1 C15 127.05(16) . . ?
C15 N1 H1 116.5 . . ?
C1 C10 C9 119.85(16) . . ?
C1 C10 C11 108.50(16) . . ?
C11 C10 C9 131.65(16) . . ?
C8 C3 C2 121.56(15) . . ?
C4 C3 C8 119.76(17) . . ?
C4 C3 C2 118.67(16) . . ?
C3 C8 C9 122.06(16) . . ?
C7 C8 C3 118.42(17) . . ?
C7 C8 C9 119.51(16) . . ?
O1 C1 C2 122.34(15) . . ?
C10 C1 O1 109.38(15) . . ?
C10 C1 C2 128.25(17) . . ?
O2 C2 C3 122.11(16) . . ?
O2 C2 C1 125.10(17) . . ?
C1 C2 C3 112.79(15) . . ?
O3 C9 C10 122.66(17) . . ?
O3 C9 C8 122.03(17) . . ?
C10 C9 C8 115.31(15) . . ?
C3 C4 H4 119.6 . . ?
C3 C4 C5 120.87(18) . . ?
C5 C4 H4 119.6 . . ?
O1 C12 C11 111.98(16) . . ?
N1 C12 O1 117.20(16) . . ?
N1 C12 C11 130.78(17) . . ?
C10 C11 C14 129.03(18) . . ?
C12 C11 C10 104.30(15) . . ?
C12 C11 C14 126.66(17) . . ?
O4 C5 C4 115.37(18) . . ?
O4 C5 C6 124.94(18) . . ?
C6 C5 C4 119.69(17) . . ?
C8 C7 H7 119.1 . . ?
C6 C7 C8 121.78(19) . . ?
C6 C7 H7 119.1 . . ?
C5 C6 H6 120.3 . . ?
C7 C6 C5 119.47(18) . . ?
C7 C6 H6 120.3 . . ?
N1 C15 C16 106.03(17) . . ?
N1 C15 C17 110.76(18) . . ?
N1 C15 C18 109.2(2) . . ?
C17 C15 C16 108.7(2) . . ?
C18 C15 C16 109.6(2) . . ?
C18 C15 C17 112.4(2) . . ?
C11 C14 H14A 109.5 . . ?
C11 C14 H14B 109.5 . . ?
C11 C14 H14C 109.5 . . ?
H14A C14 H14B 109.5 . . ?
H14A C14 H14C 109.5 . . ?
H14B C14 H14C 109.5 . . ?
C15 C16 H16A 109.5 . . ?
C15 C16 H16B 109.5 . . ?
C15 C16 H16C 109.5 . . ?
H16A C16 H16B 109.5 . . ?
H16A C16 H16C 109.5 . . ?
H16B C16 H16C 109.5 . . ?
O4 C13 H13A 109.5 . . ?
O4 C13 H13B 109.5 . . ?
O4 C13 H13C 109.5 . . ?
H13A C13 H13B 109.5 . . ?
H13A C13 H13C 109.5 . . ?
H13B C13 H13C 109.5 . . ?
C15 C17 H17A 109.5 . . ?
C15 C17 H17B 109.5 . . ?
C15 C17 H17C 109.5 . . ?
H17A C17 H17B 109.5 . . ?
H17A C17 H17C 109.5 . . ?
H17B C17 H17C 109.5 . . ?
C15 C18 H18A 109.5 . . ?
C15 C18 H18B 109.5 . . ?
C15 C18 H18C 109.5 . . ?
H18A C18 H18B 109.5 . . ?
H18A C18 H18C 109.5 . . ?
H18B C18 H18C 109.5 . . ?

loop_
_geom_bond_atom_site_label_1
_geom_bond_atom_site_label_2
_geom_bond_distance
_geom_bond_site_symmetry_2
_geom_bond_publ_flag
O1 C1 1.379(2) . ?
O1 C12 1.367(2) . ?
O2 C2 1.232(2) . ?
O3 C9 1.220(2) . ?
O4 C5 1.357(2) . ?
O4 C13 1.420(3) . ?
N1 H1 0.8600 . ?
N1 C12 1.353(2) . ?
N1 C15 1.471(3) . ?
C10 C1 1.369(2) . ?
C10 C9 1.468(3) . ?
C10 C11 1.415(2) . ?
C3 C8 1.407(2) . ?
C3 C2 1.503(2) . ?
C3 C4 1.377(2) . ?
C8 C9 1.490(3) . ?
C8 C7 1.387(3) . ?
C1 C2 1.421(2) . ?
C4 H4 0.9300 . ?
C4 C5 1.392(3) . ?
C12 C11 1.379(3) . ?
C11 C14 1.488(3) . ?
C5 C6 1.382(3) . ?
C7 H7 0.9300 . ?
C7 C6 1.380(3) . ?
C6 H6 0.9300 . ?
C15 C16 1.527(3) . ?
C15 C17 1.523(3) . ?
C15 C18 1.514(4) . ?
C14 H14A 0.9600 . ?
C14 H14B 0.9600 . ?
C14 H14C 0.9600 . ?
C16 H16A 0.9600 . ?
C16 H16B 0.9600 . ?
C16 H16C 0.9600 . ?
C13 H13A 0.9600 . ?
C13 H13B 0.9600 . ?
C13 H13C 0.9600 . ?
C17 H17A 0.9600 . ?
C17 H17B 0.9600 . ?
C17 H17C 0.9600 . ?
C18 H18A 0.9600 . ?
C18 H18B 0.9600 . ?
C18 H18C 0.9600 . ?

loop_
_geom_torsion_atom_site_label_1
_geom_torsion_atom_site_label_2
_geom_torsion_atom_site_label_3
_geom_torsion_atom_site_label_4
_geom_torsion
_geom_torsion_site_symmetry_1
_geom_torsion_site_symmetry_2
_geom_torsion_site_symmetry_3
_geom_torsion_site_symmetry_4
_geom_torsion_publ_flag
O1 C1 C2 O2 2.4(3) . . . . ?
O1 C1 C2 C3 -178.11(15) . . . . ?
O1 C12 C11 C10 -1.5(2) . . . . ?
O1 C12 C11 C14 179.42(17) . . . . ?
O4 C5 C6 C7 179.41(16) . . . . ?
N1 C12 C11 C10 176.31(19) . . . . ?
N1 C12 C11 C14 -2.8(3) . . . . ?
C10 C1 C2 O2 -175.66(18) . . . . ?
C10 C1 C2 C3 3.9(3) . . . . ?
C3 C8 C9 O3 -175.26(17) . . . . ?
C3 C8 C9 C10 3.9(2) . . . . ?
C3 C8 C7 C6 0.8(3) . . . . ?
C3 C4 C5 O4 -179.54(15) . . . . ?
C3 C4 C5 C6 0.3(3) . . . . ?
C8 C3 C2 O2 177.29(17) . . . . ?
C8 C3 C2 C1 -2.2(2) . . . . ?
C8 C3 C4 C5 0.4(3) . . . . ?
C8 C7 C6 C5 -0.1(3) . . . . ?
C1 O1 C12 N1 -176.55(16) . . . . ?
C1 O1 C12 C11 1.6(2) . . . . ?
C1 C10 C9 O3 176.61(17) . . . . ?
C1 C10 C9 C8 -2.6(2) . . . . ?
C1 C10 C11 C12 0.8(2) . . . . ?
C1 C10 C11 C14 179.87(18) . . . . ?
C2 C3 C8 C9 -1.5(2) . . . . ?
C2 C3 C8 C7 179.48(15) . . . . ?
C2 C3 C4 C5 179.98(16) . . . . ?
C9 C10 C1 O1 -179.69(14) . . . . ?
C9 C10 C1 C2 -1.4(3) . . . . ?
C9 C10 C11 C12 -179.42(18) . . . . ?
C9 C10 C11 C14 -0.4(3) . . . . ?
C9 C8 C7 C6 -178.24(16) . . . . ?
C4 C3 C8 C9 178.12(15) . . . . ?
C4 C3 C8 C7 -0.9(2) . . . . ?
C4 C3 C2 O2 -2.3(3) . . . . ?
C4 C3 C2 C1 178.15(15) . . . . ?
C4 C5 C6 C7 -0.4(3) . . . . ?
C12 O1 C1 C10 -1.00(19) . . . . ?
C12 O1 C1 C2 -179.37(16) . . . . ?
C12 N1 C15 C16 171.8(2) . . . . ?
C12 N1 C15 C17 54.0(3) . . . . ?
C12 N1 C15 C18 -70.3(3) . . . . ?
C11 C10 C1 O1 0.1(2) . . . . ?
C11 C10 C1 C2 178.36(17) . . . . ?
C11 C10 C9 O3 -3.1(3) . . . . ?
C11 C10 C9 C8 177.69(17) . . . . ?
C7 C8 C9 O3 3.8(3) . . . . ?
C7 C8 C9 C10 -177.07(16) . . . . ?
C15 N1 C12 O1 -2.8(3) . . . . ?
C15 N1 C12 C11 179.5(2) . . . . ?
C13 O4 C5 C4 179.00(17) . . . . ?
C13 O4 C5 C6 -0.8(3) . . . . ?

loop_
_exptl_oxdiff_crystal_face_indexfrac_h
_exptl_oxdiff_crystal_face_indexfrac_k
_exptl_oxdiff_crystal_face_indexfrac_l
_exptl_oxdiff_crystal_face_x
_exptl_oxdiff_crystal_face_y
_exptl_oxdiff_crystal_face_z
-0.9998 -4.9998 0.0000 -0.1809 -0.0183 0.2095
0.9998 4.9998 -0.0000 0.1809 0.0183 -0.2095
-0.0000 1.0011 2.0000 -0.3011 -0.0210 -0.3261
0.0000 -1.0011 -2.0000 0.3011 0.0210 0.3261
-4.9999 3.0001 -0.0000 0.0098 -0.2170 0.0011
4.9999 -3.0001 0.0000 -0.0098 0.2170 -0.0011
4.0000 -4.9999 0.0000 -0.0927 0.1853 0.0963
-4.9997 -1.9998 0.0000 -0.1534 -0.1946 0.1880
-3.0000 4.9999 -0.0000 0.1103 -0.1445 -0.1189

loop_
_smtbx_masks_void_nr
_smtbx_masks_void_average_x
_smtbx_masks_void_average_y
_smtbx_masks_void_average_z
_smtbx_masks_void_volume
_smtbx_masks_void_count_electrons
_smtbx_masks_void_content
1 0.000 0.000 -0.432 235.8 48.4 ?
2 0.333 0.667 -0.987 235.8 48.4 ?
3 0.667 0.333 -0.320 235.8 48.4 ?
